data_7160249
loop_
_publ_author_name
'Nitisha, Nitisha'
'Sahu, Sonali'
'Parthasarathy, Venkatakrishnan'

_publ_section_title
;
 Pentagon-Embedded N-Doped Coumarinacenes: Tandem Synthesis and Tunable
 Photophysical Attributes for Biomolecular Probing
;
_journal_name_full 'Organic &amp; Biomolecular Chemistry'
_journal_paper_doi 10.1039/D4OB01048E
_journal_year 2024
_chemical_formula_sum 'C22 H17 N O2'
_chemical_formula_weight 327.36
_space_group_crystal_system monoclinic
_space_group_IT_number 14
_space_group_name_Hall '-P 2yn'
_space_group_name_H-M_alt 'P 1 21/n 1'
_atom_sites_solution_hydrogens geom
_audit_creation_method SHELXL-2018/3
_audit_update_record
;
2023-09-04 deposited with the CCDC.	2024-11-21 downloaded from the CCDC.
;
_cell_angle_alpha 90
_cell_angle_beta 108.262(2)
_cell_angle_gamma 90
_cell_formula_units_Z 4
_cell_length_a 16.9636(8)
_cell_length_b 5.4254(2)
_cell_length_c 18.4927(8)
_cell_measurement_reflns_used 6442
_cell_measurement_temperature 297(2)
_cell_measurement_theta_max 26.75
_cell_measurement_theta_min 2.85
_cell_volume 1616.24(12)
_computing_cell_refinement 'APEX3/SAINT (Bruker, 2016)'
_computing_data_collection 'APEX3(Bruker, 2016)'
_computing_data_reduction 'SAINT/XPREP (Bruker, 2016)'
_computing_molecular_graphics 'ORTEP3 (Farrugia, 1997) and Mercury (Bruno et al., 2002)'
_computing_publication_material 'SHELXL-2014/7 (Sheldrick, 2014)'
_computing_structure_refinement 'SHELXL-2018/3 (Sheldrick, 2018)'
_computing_structure_solution 'SHELXT 2018/2 (Sheldrick, 2018)'
_diffrn_ambient_temperature 297(2)
_diffrn_measured_fraction_theta_full 0.998
_diffrn_measured_fraction_theta_max 0.998
_diffrn_measurement_device_type 'Bruker axs kappa apex3 PHOTON II Diffractometer'
_diffrn_measurement_method '\f and \w scans'
_diffrn_radiation_type MoK\a
_diffrn_radiation_wavelength 0.71073
_diffrn_reflns_av_R_equivalents 0.0640
_diffrn_reflns_av_unetI/netI 0.0291
_diffrn_reflns_Laue_measured_fraction_full 0.998
_diffrn_reflns_Laue_measured_fraction_max 0.998
_diffrn_reflns_limit_h_max 21
_diffrn_reflns_limit_h_min -21
_diffrn_reflns_limit_k_max 6
_diffrn_reflns_limit_k_min -6
_diffrn_reflns_limit_l_max 23
_diffrn_reflns_limit_l_min -23
_diffrn_reflns_number 36607
_diffrn_reflns_point_group_measured_fraction_full 0.998
_diffrn_reflns_point_group_measured_fraction_max 0.998
_diffrn_reflns_theta_full 25.242
_diffrn_reflns_theta_max 26.999
_diffrn_reflns_theta_min 3.603
_diffrn_source 'fine focus sealed tube'
_exptl_absorpt_coefficient_mu 0.086
_exptl_absorpt_correction_T_max 0.745
_exptl_absorpt_correction_T_min 0.690
_exptl_absorpt_correction_type multi-scan
_exptl_absorpt_process_details 'SADABS, Bruker 2016'
_exptl_crystal_colour yellow
_exptl_crystal_density_diffrn 1.345
_exptl_crystal_description plate
_exptl_crystal_F_000 688
_exptl_crystal_size_max 0.309
_exptl_crystal_size_mid 0.135
_exptl_crystal_size_min 0.024
_refine_diff_density_max 0.331
_refine_diff_density_min -0.361
_refine_diff_density_rms 0.058
_refine_ls_extinction_method none
_refine_ls_goodness_of_fit_ref 1.072
_refine_ls_hydrogen_treatment constr
_refine_ls_matrix_type full
_refine_ls_number_parameters 226
_refine_ls_number_reflns 3517
_refine_ls_number_restraints 0
_refine_ls_restrained_S_all 1.072
_refine_ls_R_factor_all 0.0920
_refine_ls_R_factor_gt 0.0690
_refine_ls_shift/su_max 0.000
_refine_ls_shift/su_mean 0.000
_refine_ls_structure_factor_coef Fsqd
_refine_ls_weighting_details 'w=1/[\s^2^(Fo^2^)+(0.1059P)^2^+0.6217P] where P=(Fo^2^+2Fc^2^)/3'
_refine_ls_weighting_scheme calc
_refine_ls_wR_factor_gt 0.1820
_refine_ls_wR_factor_ref 0.1990
_reflns_Friedel_coverage 0.000
_reflns_number_gt 2630
_reflns_number_total 3517
_reflns_threshold_expression 'I > 2\s(I)'
_cod_data_source_file d4ob01048e2.cif
_cod_data_source_block shelx
_cod_original_sg_symbol_H-M 'P 21/n'
_cod_database_code 7160249
_shelx_shelxl_version_number 2018/3
_shelx_space_group_comment
;
The symmetry employed for this shelxl refinement is uniquely defined
by the following loop, which should always be used as a source of
symmetry information in preference to the above space-group names.
They are only intended as comments.
;
_shelx_estimated_absorpt_t_min 0.974
_shelx_estimated_absorpt_t_max 0.998

loop_
_space_group_symop_operation_xyz
'x, y, z'
'-x+1/2, y+1/2, -z+1/2'
'-x, -y, -z'
'x-1/2, -y-1/2, z-1/2'

loop_
_atom_site_label
_atom_site_type_symbol
_atom_site_fract_x
_atom_site_fract_y
_atom_site_fract_z
_atom_site_U_iso_or_equiv
_atom_site_adp_type
_atom_site_occupancy
_atom_site_site_symmetry_order
_atom_site_calc_flag
_atom_site_refinement_flags_posn
_atom_site_refinement_flags_adp
_atom_site_refinement_flags_occupancy
_atom_site_disorder_assembly
_atom_site_disorder_group
C1 C 0.60609(17) 0.5913(5) 0.65939(14) 0.0520(6) Uani 1 1 d . . . . .
C2 C 0.65684(18) 0.3765(5) 0.66395(14) 0.0546(7) Uani 1 1 d . . . . .
H2 H 0.674586 0.292154 0.710019 0.066 Uiso 1 1 calc R U . . .
C3 C 0.68025(15) 0.2899(5) 0.60583(13) 0.0447(6) Uani 1 1 d . . . . .
C4 C 0.64936(14) 0.4132(4) 0.53251(13) 0.0388(5) Uani 1 1 d . . . . .
C5 C 0.66781(14) 0.3446(4) 0.46805(13) 0.0412(5) Uani 1 1 d . . . . .
H5 H 0.701771 0.208240 0.470484 0.049 Uiso 1 1 calc R U . . .
C6 C 0.63741(13) 0.4722(4) 0.39852(13) 0.0375(5) Uani 1 1 d . . . . .
C7 C 0.65808(14) 0.3997(4) 0.33313(13) 0.0405(5) Uani 1 1 d . . . . .
H7 H 0.691806 0.263125 0.334989 0.049 Uiso 1 1 calc R U . . .
C8 C 0.62806(13) 0.5320(4) 0.26718(13) 0.0372(5) Uani 1 1 d . . . . .
C9 C 0.63670(14) 0.5114(4) 0.19161(13) 0.0393(5) Uani 1 1 d . . . . .
C10 C 0.67799(15) 0.3454(5) 0.15904(15) 0.0466(6) Uani 1 1 d . . . . .
H10 H 0.709180 0.217964 0.187850 0.056 Uiso 1 1 calc R U . . .
C11 C 0.67206(17) 0.3722(5) 0.08317(15) 0.0537(7) Uani 1 1 d . . . . .
H11 H 0.699338 0.262057 0.060684 0.064 Uiso 1 1 calc R U . . .
C12 C 0.62540(17) 0.5637(5) 0.04023(15) 0.0552(7) Uani 1 1 d . . . . .
H12 H 0.621944 0.579119 -0.010756 0.066 Uiso 1 1 calc R U . . .
C13 C 0.58419(17) 0.7309(5) 0.07169(14) 0.0513(6) Uani 1 1 d . . . . .
H13 H 0.553277 0.858471 0.042725 0.062 Uiso 1 1 calc R U . . .
C14 C 0.59027(14) 0.7029(4) 0.14791(13) 0.0409(5) Uani 1 1 d . . . . .
C15 C 0.57603(13) 0.7428(4) 0.26452(13) 0.0382(5) Uani 1 1 d . . . . .
C16 C 0.55435(14) 0.8181(4) 0.32653(13) 0.0403(5) Uani 1 1 d . . . . .
H16 H 0.520224 0.954400 0.323591 0.048 Uiso 1 1 calc R U . . .
C17 C 0.58512(13) 0.6837(4) 0.39475(13) 0.0378(5) Uani 1 1 d . . . . .
C18 C 0.56557(14) 0.7520(4) 0.46130(13) 0.0408(5) Uani 1 1 d . . . . .
H18 H 0.531346 0.886909 0.460121 0.049 Uiso 1 1 calc R U . . .
C19 C 0.59663(14) 0.6213(4) 0.52648(13) 0.0405(5) Uani 1 1 d . . . . .
C20 C 0.73776(17) 0.0744(5) 0.61570(15) 0.0531(7) Uani 1 1 d . . . . .
H20A H 0.747326 0.039421 0.568249 0.080 Uiso 1 1 calc R U . . .
H20B H 0.789566 0.112506 0.653690 0.080 Uiso 1 1 calc R U . . .
H20C H 0.713285 -0.066915 0.631497 0.080 Uiso 1 1 calc R U . . .
C21 C 0.48963(16) 1.0263(5) 0.16298(14) 0.0479(6) Uani 1 1 d . . . . .
H21A H 0.500032 1.117231 0.121731 0.057 Uiso 1 1 calc R U . . .
H21B H 0.490191 1.142585 0.202977 0.057 Uiso 1 1 calc R U . . .
C22 C 0.40551(19) 0.9065(7) 0.1344(2) 0.0755(9) Uani 1 1 d . . . . .
H22A H 0.363845 1.030772 0.115536 0.113 Uiso 1 1 calc R U . . .
H22B H 0.404431 0.793469 0.094196 0.113 Uiso 1 1 calc R U . . .
H22C H 0.394598 0.818803 0.175380 0.113 Uiso 1 1 calc R U . . .
N1 N 0.55525(13) 0.8457(4) 0.19236(11) 0.0439(5) Uani 1 1 d . . . . .
O1 O 0.58850(15) 0.6850(5) 0.71126(11) 0.0736(7) Uani 1 1 d . . . . .
O2 O 0.57590(11) 0.7045(3) 0.58945(9) 0.0492(5) Uani 1 1 d . . . . .

loop_
_atom_site_aniso_label
_atom_site_aniso_U_11
_atom_site_aniso_U_22
_atom_site_aniso_U_33
_atom_site_aniso_U_23
_atom_site_aniso_U_13
_atom_site_aniso_U_12
C1 0.0562(15) 0.0597(16) 0.0388(13) -0.0066(12) 0.0128(11) -0.0064(12)
C2 0.0607(16) 0.0610(17) 0.0368(13) 0.0019(12) 0.0076(11) -0.0033(13)
C3 0.0416(13) 0.0454(13) 0.0418(13) -0.0004(10) 0.0058(10) -0.0083(10)
C4 0.0378(12) 0.0373(12) 0.0397(12) -0.0005(9) 0.0099(9) -0.0064(9)
C5 0.0385(12) 0.0365(11) 0.0476(13) 0.0011(10) 0.0122(10) 0.0018(9)
C6 0.0353(11) 0.0356(11) 0.0417(12) -0.0008(9) 0.0123(9) -0.0027(9)
C7 0.0391(12) 0.0350(11) 0.0492(13) 0.0001(10) 0.0165(10) 0.0040(9)
C8 0.0348(11) 0.0360(11) 0.0410(12) -0.0019(9) 0.0122(9) -0.0014(9)
C9 0.0345(11) 0.0403(12) 0.0442(12) -0.0012(9) 0.0138(9) -0.0018(9)
C10 0.0450(13) 0.0458(13) 0.0517(14) -0.0005(11) 0.0189(11) 0.0059(11)
C11 0.0570(16) 0.0572(16) 0.0542(16) -0.0095(12) 0.0277(13) 0.0041(13)
C12 0.0621(17) 0.0646(17) 0.0438(14) -0.0033(12) 0.0239(12) 0.0004(14)
C13 0.0583(15) 0.0554(15) 0.0415(13) 0.0059(11) 0.0175(11) 0.0084(12)
C14 0.0402(12) 0.0424(12) 0.0411(12) -0.0014(10) 0.0142(10) -0.0001(10)
C15 0.0373(11) 0.0368(11) 0.0400(12) 0.0011(9) 0.0115(9) -0.0003(9)
C16 0.0409(12) 0.0358(11) 0.0443(13) -0.0014(9) 0.0136(10) 0.0048(9)
C17 0.0353(11) 0.0362(11) 0.0420(12) -0.0034(9) 0.0123(9) -0.0039(9)
C18 0.0406(12) 0.0372(11) 0.0444(13) -0.0040(10) 0.0128(10) 0.0016(10)
C19 0.0393(12) 0.0433(12) 0.0394(12) -0.0081(10) 0.0130(9) -0.0061(10)
C20 0.0543(15) 0.0505(15) 0.0495(15) 0.0074(12) 0.0091(12) 0.0009(12)
C21 0.0590(15) 0.0418(13) 0.0427(13) 0.0019(10) 0.0156(11) 0.0122(11)
C22 0.0517(17) 0.081(2) 0.085(2) -0.0085(18) 0.0092(15) 0.0118(16)
N1 0.0494(11) 0.0432(11) 0.0411(11) 0.0033(8) 0.0172(9) 0.0105(9)
O1 0.0914(16) 0.0885(16) 0.0443(11) -0.0081(10) 0.0260(10) 0.0129(13)
O2 0.0544(10) 0.0546(11) 0.0405(9) -0.0057(8) 0.0175(8) 0.0013(8)

loop_
_atom_type_symbol
_atom_type_description
_atom_type_scat_dispersion_real
_atom_type_scat_dispersion_imag
_atom_type_scat_source
C C 0.0033 0.0016 'International Tables Vol C Tables 4.2.6.8 and 6.1.1.4'
H H 0.0000 0.0000 'International Tables Vol C Tables 4.2.6.8 and 6.1.1.4'
N N 0.0061 0.0033 'International Tables Vol C Tables 4.2.6.8 and 6.1.1.4'
O O 0.0106 0.0060 'International Tables Vol C Tables 4.2.6.8 and 6.1.1.4'

loop_
_geom_angle_atom_site_label_1
_geom_angle_atom_site_label_2
_geom_angle_atom_site_label_3
_geom_angle
_geom_angle_site_symmetry_1
_geom_angle_site_symmetry_3
_geom_angle_publ_flag
O1 C1 O2 116.6(3) . . ?
O1 C1 C2 126.2(3) . . ?
O2 C1 C2 117.2(2) . . ?
C3 C2 C1 124.0(2) . . ?
C3 C2 H2 118.0 . . ?
C1 C2 H2 118.0 . . ?
C2 C3 C4 118.4(2) . . ?
C2 C3 C20 121.4(2) . . ?
C4 C3 C20 120.2(2) . . ?
C5 C4 C19 117.1(2) . . ?
C5 C4 C3 124.8(2) . . ?
C19 C4 C3 118.2(2) . . ?
C4 C5 C6 122.7(2) . . ?
C4 C5 H5 118.6 . . ?
C6 C5 H5 118.6 . . ?
C5 C6 C7 121.7(2) . . ?
C5 C6 C17 118.7(2) . . ?
C7 C6 C17 119.6(2) . . ?
C8 C7 C6 119.5(2) . . ?
C8 C7 H7 120.2 . . ?
C6 C7 H7 120.2 . . ?
C7 C8 C15 120.1(2) . . ?
C7 C8 C9 134.0(2) . . ?
C15 C8 C9 105.91(19) . . ?
C10 C9 C14 120.0(2) . . ?
C10 C9 C8 133.1(2) . . ?
C14 C9 C8 106.87(19) . . ?
C11 C10 C9 119.0(2) . . ?
C11 C10 H10 120.5 . . ?
C9 C10 H10 120.5 . . ?
C10 C11 C12 120.3(2) . . ?
C10 C11 H11 119.8 . . ?
C12 C11 H11 119.8 . . ?
C13 C12 C11 121.5(2) . . ?
C13 C12 H12 119.3 . . ?
C11 C12 H12 119.3 . . ?
C12 C13 C14 118.0(2) . . ?
C12 C13 H13 121.0 . . ?
C14 C13 H13 121.0 . . ?
C13 C14 N1 129.0(2) . . ?
C13 C14 C9 121.1(2) . . ?
N1 C14 C9 109.9(2) . . ?
C16 C15 N1 129.1(2) . . ?
C16 C15 C8 122.1(2) . . ?
N1 C15 C8 108.8(2) . . ?
C15 C16 C17 118.3(2) . . ?
C15 C16 H16 120.9 . . ?
C17 C16 H16 120.9 . . ?
C16 C17 C18 121.3(2) . . ?
C16 C17 C6 120.4(2) . . ?
C18 C17 C6 118.3(2) . . ?
C19 C18 C17 120.2(2) . . ?
C19 C18 H18 119.9 . . ?
C17 C18 H18 119.9 . . ?
C18 C19 O2 116.4(2) . . ?
C18 C19 C4 123.0(2) . . ?
O2 C19 C4 120.6(2) . . ?
C3 C20 H20A 109.5 . . ?
C3 C20 H20B 109.5 . . ?
H20A C20 H20B 109.5 . . ?
C3 C20 H20C 109.5 . . ?
H20A C20 H20C 109.5 . . ?
H20B C20 H20C 109.5 . . ?
N1 C21 C22 111.8(2) . . ?
N1 C21 H21A 109.3 . . ?
C22 C21 H21A 109.3 . . ?
N1 C21 H21B 109.3 . . ?
C22 C21 H21B 109.3 . . ?
H21A C21 H21B 107.9 . . ?
C21 C22 H22A 109.5 . . ?
C21 C22 H22B 109.5 . . ?
H22A C22 H22B 109.5 . . ?
C21 C22 H22C 109.5 . . ?
H22A C22 H22C 109.5 . . ?
H22B C22 H22C 109.5 . . ?
C15 N1 C14 108.54(19) . . ?
C15 N1 C21 124.4(2) . . ?
C14 N1 C21 125.0(2) . . ?
C1 O2 C19 121.6(2) . . ?

loop_
_geom_bond_atom_site_label_1
_geom_bond_atom_site_label_2
_geom_bond_distance
_geom_bond_site_symmetry_2
_geom_bond_publ_flag
C1 O1 1.203(3) . ?
C1 O2 1.377(3) . ?
C1 C2 1.436(4) . ?
C2 C3 1.342(4) . ?
C2 H2 0.9300 . ?
C3 C4 1.454(3) . ?
C3 C20 1.497(4) . ?
C4 C5 1.375(3) . ?
C4 C19 1.423(3) . ?
C5 C6 1.408(3) . ?
C5 H5 0.9300 . ?
C6 C7 1.416(3) . ?
C6 C17 1.439(3) . ?
C7 C8 1.368(3) . ?
C7 H7 0.9300 . ?
C8 C15 1.436(3) . ?
C8 C9 1.454(3) . ?
C9 C10 1.389(3) . ?
C9 C14 1.398(3) . ?
C10 C11 1.383(4) . ?
C10 H10 0.9300 . ?
C11 C12 1.394(4) . ?
C11 H11 0.9300 . ?
C12 C13 1.380(4) . ?
C12 H12 0.9300 . ?
C13 C14 1.389(3) . ?
C13 H13 0.9300 . ?
C14 N1 1.391(3) . ?
C15 C16 1.372(3) . ?
C15 N1 1.386(3) . ?
C16 C17 1.408(3) . ?
C16 H16 0.9300 . ?
C17 C18 1.420(3) . ?
C18 C19 1.355(3) . ?
C18 H18 0.9300 . ?
C19 O2 1.393(3) . ?
C20 H20A 0.9600 . ?
C20 H20B 0.9600 . ?
C20 H20C 0.9600 . ?
C21 N1 1.454(3) . ?
C21 C22 1.505(4) . ?
C21 H21A 0.9700 . ?
C21 H21B 0.9700 . ?
C22 H22A 0.9600 . ?
C22 H22B 0.9600 . ?
C22 H22C 0.9600 . ?

loop_
_geom_hbond_atom_site_label_D
_geom_hbond_atom_site_label_H
_geom_hbond_atom_site_label_A
_geom_hbond_distance_DH
_geom_hbond_distance_HA
_geom_hbond_distance_DA
_geom_hbond_angle_DHA
_geom_hbond_site_symmetry_A
_geom_hbond_publ_flag
C16 H16 O1 0.93 2.63 3.545(3) 169.3 3_676 yes
C21 H21B O1 0.97 2.55 3.399(3) 146.2 3_676 yes

loop_
_geom_torsion_atom_site_label_1
_geom_torsion_atom_site_label_2
_geom_torsion_atom_site_label_3
_geom_torsion_atom_site_label_4
_geom_torsion
_geom_torsion_site_symmetry_1
_geom_torsion_site_symmetry_2
_geom_torsion_site_symmetry_3
_geom_torsion_site_symmetry_4
_geom_torsion_publ_flag
O1 C1 C2 C3 -174.5(3) . . . . ?
O2 C1 C2 C3 4.1(4) . . . . ?
C1 C2 C3 C4 -3.1(4) . . . . ?
C1 C2 C3 C20 176.0(2) . . . . ?
C2 C3 C4 C5 -179.8(2) . . . . ?
C20 C3 C4 C5 1.2(4) . . . . ?
C2 C3 C4 C19 0.7(3) . . . . ?
C20 C3 C4 C19 -178.3(2) . . . . ?
C19 C4 C5 C6 0.6(3) . . . . ?
C3 C4 C5 C6 -179.0(2) . . . . ?
C4 C5 C6 C7 179.2(2) . . . . ?
C4 C5 C6 C17 0.2(3) . . . . ?
C5 C6 C7 C8 -179.0(2) . . . . ?
C17 C6 C7 C8 0.0(3) . . . . ?
C6 C7 C8 C15 0.0(3) . . . . ?
C6 C7 C8 C9 179.7(2) . . . . ?
C7 C8 C9 C10 1.2(5) . . . . ?
C15 C8 C9 C10 -179.0(2) . . . . ?
C7 C8 C9 C14 179.7(2) . . . . ?
C15 C8 C9 C14 -0.6(2) . . . . ?
C14 C9 C10 C11 -0.3(4) . . . . ?
C8 C9 C10 C11 178.0(2) . . . . ?
C9 C10 C11 C12 0.1(4) . . . . ?
C10 C11 C12 C13 0.1(4) . . . . ?
C11 C12 C13 C14 -0.2(4) . . . . ?
C12 C13 C14 N1 179.8(2) . . . . ?
C12 C13 C14 C9 0.0(4) . . . . ?
C10 C9 C14 C13 0.2(4) . . . . ?
C8 C9 C14 C13 -178.5(2) . . . . ?
C10 C9 C14 N1 -179.6(2) . . . . ?
C8 C9 C14 N1 1.7(3) . . . . ?
C7 C8 C15 C16 -0.3(3) . . . . ?
C9 C8 C15 C16 179.9(2) . . . . ?
C7 C8 C15 N1 179.0(2) . . . . ?
C9 C8 C15 N1 -0.7(2) . . . . ?
N1 C15 C16 C17 -178.7(2) . . . . ?
C8 C15 C16 C17 0.5(3) . . . . ?
C15 C16 C17 C18 179.7(2) . . . . ?
C15 C16 C17 C6 -0.4(3) . . . . ?
C5 C6 C17 C16 179.2(2) . . . . ?
C7 C6 C17 C16 0.2(3) . . . . ?
C5 C6 C17 C18 -0.9(3) . . . . ?
C7 C6 C17 C18 -179.9(2) . . . . ?
C16 C17 C18 C19 -179.3(2) . . . . ?
C6 C17 C18 C19 0.8(3) . . . . ?
C17 C18 C19 O2 178.53(19) . . . . ?
C17 C18 C19 C4 0.0(4) . . . . ?
C5 C4 C19 C18 -0.7(3) . . . . ?
C3 C4 C19 C18 178.9(2) . . . . ?
C5 C4 C19 O2 -179.1(2) . . . . ?
C3 C4 C19 O2 0.4(3) . . . . ?
C16 C15 N1 C14 -178.9(2) . . . . ?
C8 C15 N1 C14 1.8(3) . . . . ?
C16 C15 N1 C21 -14.8(4) . . . . ?
C8 C15 N1 C21 165.9(2) . . . . ?
C13 C14 N1 C15 178.0(2) . . . . ?
C9 C14 N1 C15 -2.2(3) . . . . ?
C13 C14 N1 C21 14.0(4) . . . . ?
C9 C14 N1 C21 -166.2(2) . . . . ?
C22 C21 N1 C15 -81.1(3) . . . . ?
C22 C21 N1 C14 80.4(3) . . . . ?
O1 C1 O2 C19 175.9(2) . . . . ?
C2 C1 O2 C19 -2.8(4) . . . . ?
C18 C19 O2 C1 -177.8(2) . . . . ?
C4 C19 O2 C1 0.7(3) . . . . ?
